data_4109779
loop_
_publ_author_name
'Andrzej Rajca'
'Masahiro Takahashi'
'Maren Pink'
'Ga\"elle Spagnol'
'Suchada Rajca'

_publ_section_title
;
 Conformationally Constrained, Stable, Triplet Ground State (S=1)
 Nitroxide Diradicals. Antiferromagnetic Chains of S=1 Diradicals
;
_journal_name_full 'Journal of the American Chemical Society'
_journal_page_first 10159
_journal_page_last 10170
_journal_paper_doi 10.1021/ja0712017
_journal_volume 129
_journal_year 2007
_chemical_formula_moiety 'C18 H26 N2 O4'
_chemical_formula_sum 'C18 H26 N2 O4'
_chemical_formula_weight 334.41
_chemical_name_systematic
; 
 ? 
;
_space_group_IT_number 14
_symmetry_cell_setting monoclinic
_symmetry_space_group_name_Hall '-P 2ybc'
_symmetry_space_group_name_H-M 'P 1 21/c 1'
_atom_sites_solution_hydrogens geom
_atom_sites_solution_primary direct
_atom_sites_solution_secondary difmap
_audit_creation_method SHELXL-97
_cell_angle_alpha 90.00
_cell_angle_beta 92.679(3)
_cell_angle_gamma 90.00
_cell_formula_units_Z 4
_cell_length_a 8.7862(9)
_cell_length_b 8.0998(8)
_cell_length_c 24.100(2)
_cell_measurement_reflns_used 5344
_cell_measurement_temperature 130(2)
_cell_measurement_theta_max 26.4
_cell_measurement_theta_min 2.3
_cell_volume 1713.2(3)
_computing_cell_refinement 'SAINT (Bruker, 2003)'
_computing_data_collection 'SMART (Bruker, 2001)'
_computing_data_reduction 'SAINT (Bruker, 2003)'
_computing_molecular_graphics 'SHELXTL (Bruker, 2003), XTEL (loc. libr.)'
_computing_publication_material 'SHELXTL (Bruker, 2003)'
_computing_structure_refinement 'SHELXL-97 (Sheldrick, 1997)'
_computing_structure_solution 'SIR-2004 (Burla et al., 2005)'
_diffrn_ambient_temperature 130(2)
_diffrn_detector 'CCD area detector'
_diffrn_detector_area_resol_mean 44.52
_diffrn_detector_type 'Bruker SMART 6000'
_diffrn_measured_fraction_theta_full 0.999
_diffrn_measured_fraction_theta_max 0.999
_diffrn_measurement_details '0.30 degree frames measured for 20 seconds each'
_diffrn_measurement_device 'three-circle goniometer with fixed chi'
_diffrn_measurement_device_type 'Bruker Platform goniometer'
_diffrn_measurement_method \w-scans
_diffrn_radiation_monochromator graphite
_diffrn_radiation_source 'fine-focus sealed tube'
_diffrn_radiation_type MoK\a
_diffrn_radiation_wavelength 0.71073
_diffrn_reflns_av_R_equivalents 0.0436
_diffrn_reflns_av_sigmaI/netI 0.0262
_diffrn_reflns_limit_h_max 10
_diffrn_reflns_limit_h_min -10
_diffrn_reflns_limit_k_max 10
_diffrn_reflns_limit_k_min -10
_diffrn_reflns_limit_l_max 30
_diffrn_reflns_limit_l_min -30
_diffrn_reflns_number 23186
_diffrn_reflns_theta_full 26.40
_diffrn_reflns_theta_max 26.40
_diffrn_reflns_theta_min 1.69
_diffrn_standards_decay_% 0.0
_diffrn_standards_interval_time 808
_diffrn_standards_number 89
_exptl_absorpt_coefficient_mu 0.092
_exptl_absorpt_correction_T_max 0.9828
_exptl_absorpt_correction_T_min 0.9801
_exptl_absorpt_correction_type multi-scan
_exptl_absorpt_process_details 'SADABS, R. Blessing; 1995'
_exptl_crystal_colour red
_exptl_crystal_density_diffrn 1.297
_exptl_crystal_description block
_exptl_crystal_F_000 720
_exptl_crystal_size_max 0.22
_exptl_crystal_size_mid 0.20
_exptl_crystal_size_min 0.19
_refine_diff_density_max 0.234
_refine_diff_density_min -0.254
_refine_diff_density_rms 0.060
_refine_ls_extinction_method none
_refine_ls_goodness_of_fit_ref 1.030
_refine_ls_hydrogen_treatment riding
_refine_ls_matrix_type full
_refine_ls_number_parameters 251
_refine_ls_number_reflns 3489
_refine_ls_number_restraints 0
_refine_ls_restrained_S_all 1.030
_refine_ls_R_factor_all 0.0470
_refine_ls_R_factor_gt 0.0368
_refine_ls_shift/su_max 0.001
_refine_ls_shift/su_mean 0.000
_refine_ls_structure_factor_coef Fsqd
_refine_ls_weighting_details 'calc w=1/[\s^2^(Fo^2^)+(0.0485P)^2^+0.7821P] where P=(Fo^2^+2Fc^2^)/3'
_refine_ls_weighting_scheme calc
_refine_ls_wR_factor_gt 0.0922
_refine_ls_wR_factor_ref 0.1031
_reflns_number_gt 2880
_reflns_number_total 3489
_reflns_threshold_expression >2sigma(I)
_cod_data_source_file ja0712017si20070219_032012.cif
_cod_data_source_block 06475
_cod_database_code 4109779

loop_
_symmetry_equiv_pos_as_xyz
'x, y, z'
'-x, y+1/2, -z+1/2'
'-x, -y, -z'
'x, -y-1/2, z-1/2'

loop_
_atom_site_label
_atom_site_type_symbol
_atom_site_fract_x
_atom_site_fract_y
_atom_site_fract_z
_atom_site_U_iso_or_equiv
_atom_site_adp_type
_atom_site_occupancy
_atom_site_symmetry_multiplicity
_atom_site_calc_flag
_atom_site_refinement_flags
O1 O 0.21195(13) 1.10865(12) 0.70018(5) 0.0322(3) Uani 1 1 d .
O2 O 0.63151(10) 1.27556(11) 0.59281(4) 0.0208(2) Uani 1 1 d .
O3 O 0.15668(10) 0.67940(11) 0.68873(4) 0.0182(2) Uani 1 1 d .
O4 O 0.84854(10) 0.92337(11) 0.55799(4) 0.0184(2) Uani 1 1 d .
N1 N 0.24069(13) 0.95669(13) 0.69002(5) 0.0203(2) Uani 1 1 d .
N2 N 0.66838(12) 1.12352(13) 0.58638(4) 0.0164(2) Uani 1 1 d .
C1 C 0.36491(14) 0.91349(15) 0.65902(5) 0.0161(3) Uani 1 1 d .
C2 C 0.15110(15) 0.82880(15) 0.71895(5) 0.0191(3) Uani 1 1 d .
C3 C 0.29930(14) 0.61064(15) 0.67173(5) 0.0175(3) Uani 1 1 d .
C4 C 0.39748(14) 0.74638(15) 0.64932(5) 0.0163(3) Uani 1 1 d .
C5 C 0.52305(14) 0.70970(15) 0.61839(5) 0.0172(3) Uani 1 1 d .
H5 H 0.5471 0.5972 0.6119 0.015(3) Uiso 1 1 calc R
C6 C 0.61484(14) 0.83120(15) 0.59653(5) 0.0161(3) Uani 1 1 d .
C7 C 0.73814(14) 0.79016(16) 0.55731(5) 0.0193(3) Uani 1 1 d .
C8 C 0.80449(14) 1.09067(15) 0.55298(5) 0.0179(3) Uani 1 1 d .
C9 C 0.57973(14) 0.99731(15) 0.60759(5) 0.0153(3) Uani 1 1 d .
C10 C 0.45543(14) 1.03929(15) 0.63854(5) 0.0166(3) Uani 1 1 d .
H10A H 0.4326 1.1518 0.6456 0.016(3) Uiso 1 1 calc R
C11 C 0.21327(19) 0.81774(19) 0.77877(6) 0.0313(4) Uani 1 1 d .
H11A H 0.3222 0.7914 0.7793 0.042(5) Uiso 1 1 calc R
H11B H 0.1591 0.7309 0.7982 0.040(5) Uiso 1 1 calc R
H11C H 0.1986 0.9238 0.7974 0.039(5) Uiso 1 1 calc R
C12 C -0.01538(16) 0.87774(18) 0.71604(7) 0.0283(3) Uani 1 1 d .
H12A H -0.0494 0.8956 0.6772 0.034(5) Uiso 1 1 calc R
H12B H -0.0285 0.9798 0.7371 0.040(5) Uiso 1 1 calc R
H12C H -0.0761 0.7895 0.7319 0.036(5) Uiso 1 1 calc R
C13 C 0.38534(16) 0.51516(18) 0.71815(6) 0.0273(3) Uani 1 1 d .
H13A H 0.4277 0.5930 0.7459 0.036(5) Uiso 1 1 calc R
H13B H 0.4682 0.4519 0.7025 0.038(5) Uiso 1 1 calc R
H13C H 0.3152 0.4395 0.7358 0.044(5) Uiso 1 1 calc R
C14 C 0.24687(16) 0.49023(16) 0.62592(6) 0.0236(3) Uani 1 1 d .
H14A H 0.1913 0.5507 0.5961 0.031(4) Uiso 1 1 calc R
H14B H 0.1799 0.4068 0.6413 0.035(5) Uiso 1 1 calc R
H14C H 0.3358 0.4360 0.6110 0.030(4) Uiso 1 1 calc R
C15 C 0.66586(17) 0.7581(2) 0.49932(6) 0.0305(3) Uani 1 1 d .
H15A H 0.5979 0.8498 0.4886 0.044(5) Uiso 1 1 calc R
H15B H 0.6073 0.6551 0.4996 0.041(5) Uiso 1 1 calc R
H15C H 0.7461 0.7488 0.4726 0.039(5) Uiso 1 1 calc R
C16 C 0.83466(16) 0.64289(17) 0.57611(7) 0.0290(3) Uani 1 1 d .
H16A H 0.8813 0.6647 0.6131 0.041(5) Uiso 1 1 calc R
H16B H 0.9148 0.6246 0.5498 0.035(5) Uiso 1 1 calc R
H16C H 0.7702 0.5444 0.5775 0.036(5) Uiso 1 1 calc R
C17 C 0.76834(16) 1.14768(19) 0.49344(6) 0.0265(3) Uani 1 1 d .
H17A H 0.6791 1.0878 0.4781 0.032(4) Uiso 1 1 calc R
H17B H 0.8559 1.1254 0.4708 0.036(5) Uiso 1 1 calc R
H17C H 0.7469 1.2664 0.4932 0.034(4) Uiso 1 1 calc R
C18 C 0.93961(15) 1.18579(16) 0.57849(6) 0.0238(3) Uani 1 1 d .
H18A H 0.9607 1.1484 0.6167 0.026(4) Uiso 1 1 calc R
H18B H 0.9159 1.3040 0.5785 0.030(4) Uiso 1 1 calc R
H18C H 1.0293 1.1663 0.5567 0.031(4) Uiso 1 1 calc R

loop_
_atom_site_aniso_label
_atom_site_aniso_U_11
_atom_site_aniso_U_22
_atom_site_aniso_U_33
_atom_site_aniso_U_23
_atom_site_aniso_U_13
_atom_site_aniso_U_12
O1 0.0399(6) 0.0130(5) 0.0460(6) -0.0034(4) 0.0260(5) 0.0003(4)
O2 0.0228(5) 0.0124(4) 0.0278(5) -0.0003(4) 0.0070(4) -0.0005(4)
O3 0.0184(4) 0.0152(4) 0.0212(5) -0.0012(3) 0.0053(3) -0.0006(3)
O4 0.0157(4) 0.0139(4) 0.0261(5) -0.0001(4) 0.0044(3) -0.0007(3)
N1 0.0255(6) 0.0131(5) 0.0234(6) -0.0004(4) 0.0116(5) 0.0001(4)
N2 0.0172(5) 0.0125(5) 0.0198(5) -0.0003(4) 0.0041(4) -0.0002(4)
C1 0.0179(6) 0.0158(6) 0.0148(6) 0.0001(5) 0.0035(5) -0.0004(5)
C2 0.0229(7) 0.0149(6) 0.0204(6) -0.0009(5) 0.0097(5) -0.0033(5)
C3 0.0167(6) 0.0145(6) 0.0216(6) 0.0016(5) 0.0059(5) 0.0010(5)
C4 0.0184(6) 0.0149(6) 0.0156(6) 0.0007(5) 0.0017(5) -0.0005(5)
C5 0.0186(6) 0.0135(6) 0.0197(6) -0.0005(5) 0.0023(5) 0.0003(5)
C6 0.0157(6) 0.0160(6) 0.0166(6) -0.0007(5) 0.0012(5) 0.0009(5)
C7 0.0165(6) 0.0161(6) 0.0259(7) -0.0030(5) 0.0066(5) -0.0035(5)
C8 0.0170(6) 0.0149(6) 0.0221(6) 0.0012(5) 0.0068(5) 0.0006(5)
C9 0.0164(6) 0.0147(6) 0.0149(6) 0.0010(5) 0.0014(4) -0.0008(5)
C10 0.0202(6) 0.0137(6) 0.0160(6) -0.0006(5) 0.0023(5) 0.0000(5)
C11 0.0448(9) 0.0286(8) 0.0208(7) -0.0008(6) 0.0050(6) -0.0114(7)
C12 0.0249(7) 0.0202(7) 0.0409(8) -0.0023(6) 0.0138(6) -0.0003(5)
C13 0.0241(7) 0.0272(7) 0.0308(7) 0.0122(6) 0.0049(6) 0.0022(6)
C14 0.0228(7) 0.0171(6) 0.0314(7) -0.0048(5) 0.0070(5) -0.0037(5)
C15 0.0260(7) 0.0412(9) 0.0251(7) -0.0113(6) 0.0102(6) -0.0112(7)
C16 0.0211(7) 0.0170(7) 0.0501(9) -0.0002(6) 0.0125(6) 0.0007(5)
C17 0.0288(7) 0.0290(7) 0.0224(7) 0.0055(6) 0.0077(6) 0.0058(6)
C18 0.0183(6) 0.0174(6) 0.0360(8) 0.0008(6) 0.0043(5) -0.0018(5)

loop_
_atom_type_symbol
_atom_type_description
_atom_type_scat_dispersion_real
_atom_type_scat_dispersion_imag
_atom_type_scat_source
C C 0.0033 0.0016 'International Tables Vol C Tables 4.2.6.8 and 6.1.1.4'
H H 0.0000 0.0000 'International Tables Vol C Tables 4.2.6.8 and 6.1.1.4'
N N 0.0061 0.0033 'International Tables Vol C Tables 4.2.6.8 and 6.1.1.4'
O O 0.0106 0.0060 'International Tables Vol C Tables 4.2.6.8 and 6.1.1.4'

loop_
_geom_angle_atom_site_label_1
_geom_angle_atom_site_label_2
_geom_angle_atom_site_label_3
_geom_angle
C2 O3 C3 121.74(10)
C8 O4 C7 122.15(10)
O1 N1 C1 120.57(10)
O1 N1 C2 117.64(10)
C1 N1 C2 121.22(10)
O2 N2 C9 120.63(10)
O2 N2 C8 116.61(10)
C9 N2 C8 122.69(10)
N1 C1 C10 118.60(11)
N1 C1 C4 120.06(11)
C10 C1 C4 121.34(11)
O3 C2 N1 108.75(10)
O3 C2 C12 104.88(10)
N1 C2 C12 109.02(11)
O3 C2 C11 114.73(11)
N1 C2 C11 108.04(11)
C12 C2 C11 111.28(12)
O3 C3 C4 109.69(10)
O3 C3 C14 102.38(10)
C4 C3 C14 111.32(10)
O3 C3 C13 113.08(10)
C4 C3 C13 110.97(11)
C14 C3 C13 109.12(11)
C5 C4 C1 117.85(11)
C5 C4 C3 121.03(11)
C1 C4 C3 121.11(11)
C6 C5 C4 122.66(12)
C6 C5 H5 118.7
C4 C5 H5 118.7
C5 C6 C9 117.91(11)
C5 C6 C7 121.84(11)
C9 C6 C7 119.96(11)
O4 C7 C6 109.19(10)
O4 C7 C16 102.53(10)
C6 C7 C16 113.16(11)
O4 C7 C15 112.67(11)
C6 C7 C15 109.28(11)
C16 C7 C15 109.93(12)
O4 C8 N2 110.32(10)
O4 C8 C18 104.23(10)
N2 C8 C18 108.72(10)
O4 C8 C17 114.49(11)
N2 C8 C17 108.38(10)
C18 C8 C17 110.54(11)
C10 C9 N2 118.81(11)
C10 C9 C6 121.23(11)
N2 C9 C6 119.95(11)
C9 C10 C1 118.99(11)
C9 C10 H10A 120.5
C1 C10 H10A 120.5
C2 C11 H11A 109.5
C2 C11 H11B 109.5
H11A C11 H11B 109.5
C2 C11 H11C 109.5
H11A C11 H11C 109.5
H11B C11 H11C 109.5
C2 C12 H12A 109.5
C2 C12 H12B 109.5
H12A C12 H12B 109.5
C2 C12 H12C 109.5
H12A C12 H12C 109.5
H12B C12 H12C 109.5
C3 C13 H13A 109.5
C3 C13 H13B 109.5
H13A C13 H13B 109.5
C3 C13 H13C 109.5
H13A C13 H13C 109.5
H13B C13 H13C 109.5
C3 C14 H14A 109.5
C3 C14 H14B 109.5
H14A C14 H14B 109.5
C3 C14 H14C 109.5
H14A C14 H14C 109.5
H14B C14 H14C 109.5
C7 C15 H15A 109.5
C7 C15 H15B 109.5
H15A C15 H15B 109.5
C7 C15 H15C 109.5
H15A C15 H15C 109.5
H15B C15 H15C 109.5
C7 C16 H16A 109.5
C7 C16 H16B 109.5
H16A C16 H16B 109.5
C7 C16 H16C 109.5
H16A C16 H16C 109.5
H16B C16 H16C 109.5
C8 C17 H17A 109.5
C8 C17 H17B 109.5
H17A C17 H17B 109.5
C8 C17 H17C 109.5
H17A C17 H17C 109.5
H17B C17 H17C 109.5
C8 C18 H18A 109.5
C8 C18 H18B 109.5
H18A C18 H18B 109.5
C8 C18 H18C 109.5
H18A C18 H18C 109.5
H18B C18 H18C 109.5

loop_
_geom_bond_atom_site_label_1
_geom_bond_atom_site_label_2
_geom_bond_distance
O1 N1 1.2823(14)
O2 N2 1.2846(14)
O3 C2 1.4143(15)
O3 C3 1.4478(15)
O4 C8 1.4129(15)
O4 C7 1.4505(15)
N1 C1 1.3958(16)
N1 C2 1.4933(16)
N2 C9 1.3965(16)
N2 C8 1.4962(15)
C1 C10 1.3968(17)
C1 C4 1.4053(17)
C2 C12 1.5140(19)
C2 C11 1.5204(19)
C3 C4 1.5127(17)
C3 C14 1.5279(18)
C3 C13 1.5303(18)
C4 C5 1.3922(17)
C5 C6 1.3914(18)
C5 H5 0.9500
C6 C9 1.4086(17)
C6 C7 1.5077(17)
C7 C16 1.5203(19)
C7 C15 1.5301(19)
C8 C18 1.5207(18)
C8 C17 1.5266(18)
C9 C10 1.3932(17)
C10 H10A 0.9500
C11 H11A 0.9800
C11 H11B 0.9800
C11 H11C 0.9800
C12 H12A 0.9800
C12 H12B 0.9800
C12 H12C 0.9800
C13 H13A 0.9800
C13 H13B 0.9800
C13 H13C 0.9800
C14 H14A 0.9800
C14 H14B 0.9800
C14 H14C 0.9800
C15 H15A 0.9800
C15 H15B 0.9800
C15 H15C 0.9800
C16 H16A 0.9800
C16 H16B 0.9800
C16 H16C 0.9800
C17 H17A 0.9800
C17 H17B 0.9800
C17 H17C 0.9800
C18 H18A 0.9800
C18 H18B 0.9800
C18 H18C 0.9800

loop_
_geom_torsion_atom_site_label_1
_geom_torsion_atom_site_label_2
_geom_torsion_atom_site_label_3
_geom_torsion_atom_site_label_4
_geom_torsion
O1 N1 C1 C10 -1.10(18)
C2 N1 C1 C10 -172.34(11)
O1 N1 C1 C4 178.43(12)
C2 N1 C1 C4 7.18(18)
C3 O3 C2 N1 50.12(14)
C3 O3 C2 C12 166.63(10)
C3 O3 C2 C11 -70.98(14)
O1 N1 C2 O3 158.83(11)
C1 N1 C2 O3 -29.68(16)
O1 N1 C2 C12 45.00(16)
C1 N1 C2 C12 -143.50(12)
O1 N1 C2 C11 -76.06(15)
C1 N1 C2 C11 95.44(14)
C2 O3 C3 C4 -43.46(14)
C2 O3 C3 C14 -161.75(10)
C2 O3 C3 C13 80.99(14)
N1 C1 C4 C5 -179.69(11)
C10 C1 C4 C5 -0.18(18)
N1 C1 C4 C3 0.33(18)
C10 C1 C4 C3 179.84(11)
O3 C3 C4 C5 -164.64(11)
C14 C3 C4 C5 -52.05(16)
C13 C3 C4 C5 69.69(15)
O3 C3 C4 C1 15.34(16)
C14 C3 C4 C1 127.92(13)
C13 C3 C4 C1 -110.33(13)
C1 C4 C5 C6 -0.80(19)
C3 C4 C5 C6 179.18(12)
C4 C5 C6 C9 1.47(19)
C4 C5 C6 C7 -172.26(12)
C8 O4 C7 C6 -48.02(15)
C8 O4 C7 C16 -168.29(11)
C8 O4 C7 C15 73.60(14)
C5 C6 C7 O4 -158.71(11)
C9 C6 C7 O4 27.69(16)
C5 C6 C7 C16 -45.21(17)
C9 C6 C7 C16 141.18(12)
C5 C6 C7 C15 77.64(15)
C9 C6 C7 C15 -95.96(14)
C7 O4 C8 N2 41.21(15)
C7 O4 C8 C18 157.76(11)
C7 O4 C8 C17 -81.35(14)
O2 N2 C8 O4 169.05(10)
C9 N2 C8 O4 -14.02(16)
O2 N2 C8 C18 55.33(14)
C9 N2 C8 C18 -127.74(12)
O2 N2 C8 C17 -64.87(14)
C9 N2 C8 C17 112.06(13)
O2 N2 C9 C10 -3.56(17)
C8 N2 C9 C10 179.63(11)
O2 N2 C9 C6 175.10(11)
C8 N2 C9 C6 -1.72(18)
C5 C6 C9 C10 -1.19(18)
C7 C6 C9 C10 172.66(11)
C5 C6 C9 N2 -179.81(11)
C7 C6 C9 N2 -5.96(18)
N2 C9 C10 C1 178.91(11)
C6 C9 C10 C1 0.27(18)
N1 C1 C10 C9 179.95(11)
C4 C1 C10 C9 0.43(18)
